data_7124931
loop_
_publ_author_name
'Wang, Guohua'
'Chen, Chao'
'Peng, Jing'

_publ_section_title
;
 Copper-catalyzed intramolecular aryl-bicyclization of diynes with
 diaryliodonium salts via vinyl cations.
;
_journal_issue 67
_journal_name_full 'Chemical communications (Cambridge, England)'
_journal_page_first 10277
_journal_page_last 10280
_journal_paper_doi 10.1039/c6cc05735g
_journal_volume 52
_journal_year 2016
_chemical_formula_sum 'C28 H26'
_chemical_formula_weight 362.49
_space_group_IT_number 29
_space_group_name_Hall 'P 2c -2ac'
_space_group_name_H-M_alt 'P c a 21'
_symmetry_cell_setting orthorhombic
_symmetry_space_group_name_H-M 'P c a 21'
_atom_sites_solution_hydrogens geom
_atom_sites_solution_primary direct
_atom_sites_solution_secondary difmap
_audit_creation_method SHELXL-97
_audit_update_record
;
2016-04-01 deposited with the CCDC.
2016-07-22 downloaded from the CCDC.
;
_cell_angle_alpha 90.00
_cell_angle_beta 90.00
_cell_angle_gamma 90.00
_cell_formula_units_Z 4
_cell_length_a 20.325(4)
_cell_length_b 11.622(2)
_cell_length_c 8.5200(17)
_cell_measurement_reflns_used 6825
_cell_measurement_temperature 173(2)
_cell_measurement_theta_max 27.4606
_cell_measurement_theta_min 1.7523
_cell_volume 2012.6(7)
_computing_cell_refinement 'CrystalClear (Rigaku Inc., 2007)'
_computing_data_collection 'CrystalClear (Rigaku Inc., 2007)'
_computing_data_reduction 'CrystalClear (Rigaku Inc., 2007)'
_computing_molecular_graphics 'XP in Siemens SHELXTL (Sheldrick, 1994)'
_computing_publication_material 'SHELX97 (Sheldrick, 1997)'
_computing_structure_refinement 'SHELXL-97 (Sheldrick, 1997)'
_computing_structure_solution 'SHELXS-97 (Sheldrick, 1990)'
_diffrn_ambient_temperature 173(2)
_diffrn_measured_fraction_theta_full 0.993
_diffrn_measured_fraction_theta_max 0.991
_diffrn_measurement_device_type 'Saturn724+ CCD'
_diffrn_measurement_method '\w scans at fixed \c = 45\%'
_diffrn_radiation_monochromator graphite
_diffrn_radiation_source 'sealed tube'
_diffrn_radiation_type MoK\a
_diffrn_radiation_wavelength 0.71073
_diffrn_reflns_av_R_equivalents 0.0408
_diffrn_reflns_av_sigmaI/netI 0.0356
_diffrn_reflns_limit_h_max 26
_diffrn_reflns_limit_h_min -26
_diffrn_reflns_limit_k_max 14
_diffrn_reflns_limit_k_min -14
_diffrn_reflns_limit_l_max 10
_diffrn_reflns_limit_l_min -10
_diffrn_reflns_number 12625
_diffrn_reflns_theta_full 26.00
_diffrn_reflns_theta_max 27.45
_diffrn_reflns_theta_min 1.75
_diffrn_standards_decay_% none
_diffrn_standards_interval_count none
_diffrn_standards_interval_time none
_diffrn_standards_number none
_exptl_absorpt_coefficient_mu 0.067
_exptl_absorpt_correction_T_max 1.0000
_exptl_absorpt_correction_T_min 0.8728
_exptl_absorpt_correction_type multi-scan
_exptl_absorpt_process_details 'SADABS (Sheldrick, 1996)'
_exptl_crystal_colour yellow
_exptl_crystal_density_diffrn 1.196
_exptl_crystal_density_method 'not measured'
_exptl_crystal_description block
_exptl_crystal_F_000 776
_exptl_crystal_size_max 0.519
_exptl_crystal_size_mid 0.168
_exptl_crystal_size_min 0.116
_refine_diff_density_max 0.207
_refine_diff_density_min -0.250
_refine_diff_density_rms 0.074
_refine_ls_abs_structure_details 'Flack H D (1983), Acta Cryst. A39, 876-881'
_refine_ls_abs_structure_Flack -10(10)
_refine_ls_extinction_method none
_refine_ls_goodness_of_fit_ref 1.030
_refine_ls_hydrogen_treatment mixed
_refine_ls_matrix_type full
_refine_ls_number_parameters 255
_refine_ls_number_reflns 4122
_refine_ls_number_restraints 1
_refine_ls_restrained_S_all 1.030
_refine_ls_R_factor_gt 0.0547
_refine_ls_shift/su_max 0.058
_refine_ls_shift/su_mean 0.001
_refine_ls_structure_factor_coef Fsqd
_refine_ls_weighting_details 'calc w=1/[\s^2^(Fo^2^)+(0.0957P)^2^+0.9430P] where P=(Fo^2^+2Fc^2^)/3'
_refine_ls_weighting_scheme calc
_refine_ls_wR_factor_gt 0.1565
_refine_ls_wR_factor_ref 0.1625
_reflns_number_gt 3962
_reflns_number_total 4122
_reflns_threshold_expression >2sigma(I)
_cod_data_source_file c6cc05735g2.cif
_cod_data_source_block b
_cod_depositor_comments
;
The following automatic conversions were performed:

data item '_symmetry_cell_setting' value 'Orthorhombic' was changed
to 'orthorhombic' in accordance with the
/home/saulius/struct/COD-crude-data/automatic-downloads/DataCite-retrospective/RSC/depositions/lib/dictionaries/cif_core.dic
dictionary named 'cif_core.dic' version 2.4.2 last updated on
2011-04-26.

Automatic conversion script
Id: cif_fix_values 6909 2019-04-08 15:41:33Z antanas 
;
_cod_original_sg_symbol_H-M Pca2(1)
_cod_database_code 7124931
_refine_ls_r_factor_ref 0.0575

loop_
_symmetry_equiv_pos_as_xyz
'x, y, z'
'-x, -y, z+1/2'
'x+1/2, -y, z'
'-x+1/2, y, z+1/2'

loop_
_atom_site_label
_atom_site_type_symbol
_atom_site_fract_x
_atom_site_fract_y
_atom_site_fract_z
_atom_site_U_iso_or_equiv
_atom_site_adp_type
_atom_site_occupancy
_atom_site_symmetry_multiplicity
_atom_site_calc_flag
_atom_site_refinement_flags
C16 C -0.36142(11) -0.1267(2) -0.2443(3) 0.0253(5) Uani 1 1 d .
C1 C -0.47896(11) 0.1233(2) -0.2312(3) 0.0232(5) Uani 1 1 d .
C14 C -0.30583(11) 0.1124(2) -0.1129(3) 0.0271(5) Uani 1 1 d .
H14 H -0.2740 0.0526 -0.1097 0.032 Uiso 1 1 calc R
C10 C -0.41681(11) 0.1772(2) -0.1763(3) 0.0238(5) Uani 1 1 d .
C8 C -0.39879(11) -0.0190(2) -0.2234(3) 0.0248(5) Uani 1 1 d .
C17 C -0.30285(12) -0.1281(2) -0.3320(4) 0.0310(6) Uani 1 1 d .
H17 H -0.2862 -0.0582 -0.3738 0.037 Uiso 1 1 calc R
C11 C -0.40088(11) 0.2865(2) -0.1213(3) 0.0280(5) Uani 1 1 d .
H11 H -0.4329 0.3461 -0.1222 0.034 Uiso 1 1 calc R
C7 C -0.46348(11) 0.0004(2) -0.2567(3) 0.0236(5) Uani 1 1 d .
C2 C -0.53986(11) 0.1717(2) -0.2474(3) 0.0261(5) Uani 1 1 d .
C18 C -0.26906(12) -0.2294(2) -0.3583(4) 0.0355(6) Uani 1 1 d .
H18 H -0.2301 -0.2280 -0.4198 0.043 Uiso 1 1 calc R
C6 C -0.51032(11) -0.0828(2) -0.3307(3) 0.0281(6) Uani 1 1 d .
H6A H -0.4864 -0.1552 -0.3529 0.034 Uiso 1 1 calc R
H6B H -0.5250 -0.0507 -0.4325 0.034 Uiso 1 1 calc R
C13 C -0.28916(12) 0.2220(2) -0.0608(3) 0.0273(5) Uani 1 1 d .
C12 C -0.33779(12) 0.3079(2) -0.0651(4) 0.0313(6) Uani 1 1 d .
H12 H -0.3273 0.3829 -0.0285 0.038 Uiso 1 1 calc R
C21 C -0.38342(13) -0.2315(2) -0.1828(4) 0.0313(6) Uani 1 1 d .
H21 H -0.4229 -0.2336 -0.1233 0.038 Uiso 1 1 calc R
C20 C -0.34832(14) -0.3325(2) -0.2076(3) 0.0348(6) Uani 1 1 d .
H20 H -0.3638 -0.4023 -0.1627 0.042 Uiso 1 1 calc R
C19 C -0.29090(13) -0.3334(3) -0.2968(4) 0.0356(7) Uani 1 1 d .
C28 C -0.52186(13) 0.3737(2) -0.3435(4) 0.0347(6) Uani 1 1 d .
H28 H -0.4950 0.3441 -0.4254 0.042 Uiso 1 1 calc R
C9 C -0.36890(11) 0.0895(2) -0.1699(3) 0.0242(5) Uani 1 1 d .
C23 C -0.54985(11) 0.2982(2) -0.2348(3) 0.0269(5) Uani 1 1 d .
C5 C -0.57122(12) -0.1115(2) -0.2326(4) 0.0324(6) Uani 1 1 d .
H5A H -0.6019 -0.1571 -0.2978 0.039 Uiso 1 1 calc R
H5B H -0.5577 -0.1602 -0.1429 0.039 Uiso 1 1 calc R
C15 C -0.22061(14) 0.2496(3) -0.0045(4) 0.0377(7) Uani 1 1 d .
H15A H -0.1976 0.2948 -0.0847 0.057 Uiso 1 1 calc R
H15B H -0.1965 0.1779 0.0146 0.057 Uiso 1 1 calc R
H15C H -0.2231 0.2940 0.0930 0.057 Uiso 1 1 calc R
C24 C -0.58886(12) 0.3442(2) -0.1159(4) 0.0332(6) Uani 1 1 d .
H24 H -0.6091 0.2943 -0.0418 0.040 Uiso 1 1 calc R
C26 C -0.57087(14) 0.5356(3) -0.2126(4) 0.0429(8) Uani 1 1 d .
H26 H -0.5778 0.6163 -0.2048 0.051 Uiso 1 1 calc R
C3 C -0.60241(11) 0.1019(2) -0.2689(4) 0.0318(6) Uani 1 1 d .
H3A H -0.6061 0.0802 -0.3809 0.038 Uiso 1 1 calc R
H3B H -0.6405 0.1518 -0.2437 0.038 Uiso 1 1 calc R
C25 C -0.59843(14) 0.4622(3) -0.1047(4) 0.0413(7) Uani 1 1 d .
H25 H -0.6243 0.4925 -0.0215 0.050 Uiso 1 1 calc R
C22 C -0.25331(18) -0.4435(3) -0.3271(5) 0.0517(9) Uani 1 1 d .
H22A H -0.2078 -0.4347 -0.2907 0.078 Uiso 1 1 calc R
H22B H -0.2534 -0.4602 -0.4399 0.078 Uiso 1 1 calc R
H22C H -0.2743 -0.5071 -0.2704 0.078 Uiso 1 1 calc R
C27 C -0.53268(14) 0.4907(3) -0.3333(4) 0.0416(7) Uani 1 1 d .
H27 H -0.5139 0.5408 -0.4093 0.050 Uiso 1 1 calc R
C4 C -0.60738(13) -0.0072(3) -0.1700(4) 0.0385(7) Uani 1 1 d .
H4A H -0.5903 0.0101 -0.0637 0.046 Uiso 1 1 calc R
H4B H -0.6545 -0.0273 -0.1588 0.046 Uiso 1 1 calc R

loop_
_atom_site_aniso_label
_atom_site_aniso_U_11
_atom_site_aniso_U_22
_atom_site_aniso_U_33
_atom_site_aniso_U_23
_atom_site_aniso_U_13
_atom_site_aniso_U_12
C16 0.0231(10) 0.0267(12) 0.0262(13) -0.0026(11) -0.0016(9) 0.0005(8)
C1 0.0247(10) 0.0239(11) 0.0211(12) 0.0010(10) 0.0038(9) -0.0011(8)
C14 0.0231(11) 0.0290(12) 0.0291(13) -0.0014(11) 0.0007(9) 0.0003(9)
C10 0.0223(10) 0.0251(11) 0.0238(12) -0.0002(11) 0.0006(9) 0.0004(8)
C8 0.0240(10) 0.0248(12) 0.0255(13) -0.0028(11) 0.0008(9) 0.0005(8)
C17 0.0247(11) 0.0327(13) 0.0358(16) -0.0049(12) 0.0005(10) 0.0001(10)
C11 0.0254(11) 0.0250(12) 0.0335(14) -0.0037(12) 0.0014(9) 0.0010(9)
C7 0.0227(10) 0.0271(12) 0.0212(12) 0.0000(11) 0.0001(8) -0.0003(8)
C2 0.0248(10) 0.0292(12) 0.0244(13) -0.0001(12) 0.0010(9) 0.0018(8)
C18 0.0237(11) 0.0390(15) 0.0438(17) -0.0114(14) -0.0036(11) 0.0053(10)
C6 0.0258(11) 0.0284(13) 0.0301(15) -0.0023(12) -0.0005(10) 0.0000(9)
C13 0.0249(11) 0.0300(13) 0.0271(13) 0.0004(11) 0.0000(9) -0.0046(9)
C12 0.0323(12) 0.0263(13) 0.0353(15) -0.0057(12) -0.0008(11) -0.0001(10)
C21 0.0316(12) 0.0299(13) 0.0324(14) -0.0041(12) -0.0005(10) -0.0010(10)
C20 0.0428(14) 0.0257(13) 0.0360(17) 0.0042(12) -0.0070(11) 0.0018(10)
C19 0.0330(13) 0.0347(15) 0.0392(17) -0.0143(13) -0.0122(11) 0.0103(11)
C28 0.0335(13) 0.0390(15) 0.0317(15) 0.0087(13) 0.0007(11) 0.0004(11)
C9 0.0224(10) 0.0264(12) 0.0238(12) 0.0027(10) 0.0020(9) -0.0014(8)
C23 0.0217(10) 0.0295(12) 0.0296(13) 0.0015(12) -0.0046(9) 0.0025(8)
C5 0.0296(12) 0.0314(13) 0.0362(15) 0.0003(13) -0.0001(11) -0.0055(9)
C15 0.0277(13) 0.0337(14) 0.0517(19) -0.0062(14) -0.0086(11) -0.0021(10)
C24 0.0298(12) 0.0322(14) 0.0377(16) 0.0009(13) 0.0022(11) 0.0003(10)
C26 0.0393(14) 0.0290(13) 0.060(2) 0.0009(15) -0.0075(14) 0.0039(11)
C3 0.0216(10) 0.0346(13) 0.0391(16) -0.0012(13) -0.0052(10) 0.0012(9)
C25 0.0328(13) 0.0400(16) 0.051(2) -0.0090(15) 0.0025(12) 0.0083(11)
C22 0.0520(17) 0.0411(16) 0.062(2) -0.0102(17) -0.0122(16) 0.0211(14)
C27 0.0427(16) 0.0329(15) 0.0492(19) 0.0121(15) -0.0038(13) -0.0015(11)
C4 0.0282(12) 0.0369(15) 0.0505(18) -0.0037(15) 0.0081(12) -0.0027(10)

loop_
_atom_type_symbol
_atom_type_description
_atom_type_scat_dispersion_real
_atom_type_scat_dispersion_imag
_atom_type_scat_source
C C 0.0033 0.0016 'International Tables Vol C Tables 4.2.6.8 and 6.1.1.4'
H H 0.0000 0.0000 'International Tables Vol C Tables 4.2.6.8 and 6.1.1.4'

loop_
_geom_angle_atom_site_label_1
_geom_angle_atom_site_label_2
_geom_angle_atom_site_label_3
_geom_angle
C21 C16 C17 117.4(2)
C21 C16 C8 121.9(2)
C17 C16 C8 120.7(2)
C2 C1 C7 125.1(2)
C2 C1 C10 128.9(2)
C7 C1 C10 105.84(18)
C13 C14 C9 120.6(2)
C11 C10 C9 119.1(2)
C11 C10 C1 133.5(2)
C9 C10 C1 107.1(2)
C7 C8 C9 108.7(2)
C7 C8 C16 127.7(2)
C9 C8 C16 123.50(19)
C18 C17 C16 121.2(3)
C12 C11 C10 119.6(2)
C8 C7 C1 109.5(2)
C8 C7 C6 126.5(2)
C1 C7 C6 123.4(2)
C1 C2 C23 121.5(2)
C1 C2 C3 123.4(2)
C23 C2 C3 114.95(19)
C17 C18 C19 121.4(3)
C7 C6 C5 115.2(2)
C14 C13 C12 118.1(2)
C14 C13 C15 121.4(2)
C12 C13 C15 120.5(2)
C11 C12 C13 122.0(2)
C20 C21 C16 120.9(3)
C21 C20 C19 121.3(3)
C18 C19 C20 117.8(2)
C18 C19 C22 120.7(3)
C20 C19 C22 121.5(3)
C27 C28 C23 120.8(3)
C14 C9 C10 120.6(2)
C14 C9 C8 130.5(2)
C10 C9 C8 108.8(2)
C24 C23 C28 118.2(2)
C24 C23 C2 120.6(2)
C28 C23 C2 121.1(2)
C4 C5 C6 114.2(2)
C25 C24 C23 120.6(3)
C25 C26 C27 119.3(3)
C2 C3 C4 115.6(2)
C26 C25 C24 120.7(3)
C28 C27 C26 120.4(3)
C5 C4 C3 116.0(3)

loop_
_geom_bond_atom_site_label_1
_geom_bond_atom_site_label_2
_geom_bond_distance
C16 C21 1.399(4)
C16 C17 1.405(3)
C16 C8 1.475(3)
C1 C2 1.367(3)
C1 C7 1.479(3)
C1 C10 1.486(3)
C14 C13 1.391(3)
C14 C9 1.397(3)
C10 C11 1.392(3)
C10 C9 1.411(3)
C8 C7 1.364(3)
C8 C9 1.472(3)
C17 C18 1.381(4)
C11 C12 1.391(3)
C7 C6 1.496(3)
C2 C23 1.489(3)
C2 C3 1.519(3)
C18 C19 1.390(4)
C6 C5 1.530(4)
C13 C12 1.405(4)
C13 C15 1.508(3)
C21 C20 1.389(4)
C20 C19 1.393(4)
C19 C22 1.513(4)
C28 C27 1.380(4)
C28 C23 1.397(4)
C23 C24 1.393(4)
C5 C4 1.515(4)
C24 C25 1.389(4)
C26 C25 1.374(5)
C26 C27 1.391(5)
C3 C4 1.526(4)

loop_
_geom_torsion_atom_site_label_1
_geom_torsion_atom_site_label_2
_geom_torsion_atom_site_label_3
_geom_torsion_atom_site_label_4
_geom_torsion
C2 C1 C10 C11 2.5(5)
C7 C1 C10 C11 -173.8(3)
C2 C1 C10 C9 175.9(3)
C7 C1 C10 C9 -0.4(3)
C21 C16 C8 C7 -52.4(4)
C17 C16 C8 C7 125.6(3)
C21 C16 C8 C9 131.6(3)
C17 C16 C8 C9 -50.4(4)
C21 C16 C17 C18 1.1(4)
C8 C16 C17 C18 -177.0(3)
C9 C10 C11 C12 1.6(4)
C1 C10 C11 C12 174.4(3)
C9 C8 C7 C1 1.6(3)
C16 C8 C7 C1 -174.9(2)
C9 C8 C7 C6 173.0(2)
C16 C8 C7 C6 -3.5(4)
C2 C1 C7 C8 -177.2(3)
C10 C1 C7 C8 -0.8(3)
C2 C1 C7 C6 11.1(4)
C10 C1 C7 C6 -172.5(2)
C7 C1 C2 C23 -173.9(2)
C10 C1 C2 C23 10.5(4)
C7 C1 C2 C3 10.1(4)
C10 C1 C2 C3 -165.5(3)
C16 C17 C18 C19 -1.3(4)
C8 C7 C6 C5 121.2(3)
C1 C7 C6 C5 -68.5(3)
C9 C14 C13 C12 0.9(4)
C9 C14 C13 C15 -177.7(3)
C10 C11 C12 C13 -0.4(4)
C14 C13 C12 C11 -0.9(4)
C15 C13 C12 C11 177.8(3)
C17 C16 C21 C20 0.2(4)
C8 C16 C21 C20 178.3(3)
C16 C21 C20 C19 -1.3(4)
C17 C18 C19 C20 0.1(4)
C17 C18 C19 C22 179.9(3)
C21 C20 C19 C18 1.1(4)
C21 C20 C19 C22 -178.6(3)
C13 C14 C9 C10 0.2(4)
C13 C14 C9 C8 -176.6(3)
C11 C10 C9 C14 -1.5(4)
C1 C10 C9 C14 -176.1(2)
C11 C10 C9 C8 175.9(2)
C1 C10 C9 C8 1.3(3)
C7 C8 C9 C14 175.2(3)
C16 C8 C9 C14 -8.1(5)
C7 C8 C9 C10 -1.9(3)
C16 C8 C9 C10 174.8(2)
C27 C28 C23 C24 -0.1(4)
C27 C28 C23 C2 178.4(3)
C1 C2 C23 C24 -117.1(3)
C3 C2 C23 C24 59.3(3)
C1 C2 C23 C28 64.5(4)
C3 C2 C23 C28 -119.1(3)
C7 C6 C5 C4 49.9(3)
C28 C23 C24 C25 -1.2(4)
C2 C23 C24 C25 -179.7(3)
C1 C2 C3 C4 40.1(4)
C23 C2 C3 C4 -136.2(3)
C27 C26 C25 C24 -0.5(5)
C23 C24 C25 C26 1.5(4)
C23 C28 C27 C26 1.1(4)
C25 C26 C27 C28 -0.8(5)
C6 C5 C4 C3 29.1(4)
C2 C3 C4 C5 -81.1(3)
